data_1527513
loop_
_publ_author_name
'Hoggins, J.T.'
'Steinfink, H.'
'Rendon-Diazmiron, L.E.'

_publ_section_title
;
 Crystal structure, Moessbauer, and magnetic behavior of mixed valence
 compounds in the Ba-Fe-S system: Ba3 (Ba1-x Alx) Fe2 S6 (S1-y (S2)y)
;
_journal_name_full 'Journal of Solid State Chemistry'
_journal_page_first 79
_journal_page_last 90
_journal_volume 21
_journal_year 1977
_chemical_formula_sum 'Ba4 Fe2 S7.3333'
_chemical_name_systematic 'Ba4 Fe2 S6 (S.6667 (S2).3333)'
_space_group_IT_number 2
_symmetry_space_group_name_Hall '-P 1 (-x,-1/2*y+1/2*z,1/2*y+1/2*z)'
_symmetry_space_group_name_H-M 'A -1'
_cell_angle_alpha 91.49
_cell_angle_beta 105.1
_cell_angle_gamma 90.74
_cell_formula_units_Z 4
_cell_length_a 9.002
_cell_length_b 6.7086
_cell_length_c 24.658
_cell_volume 1436.916
_citation_journal_id_ASTM JSSCBI
_cod_data_source_file Hoggins_JSSCBI_1977_1142.cif
_cod_data_source_block Ba4Fe2S7.3333
_cod_original_sg_symbol_H-M 'P -1 (-a,-b+c,b+c)'
_cod_database_code 1527513

loop_
_symmetry_equiv_pos_as_xyz
x,y,z
-x,-y,-z
x,y+1/2,z+1/2
-x,-y+1/2,-z+1/2

loop_
_atom_site_label
_atom_site_type_symbol
_atom_site_fract_x
_atom_site_fract_y
_atom_site_fract_z
_atom_site_occupancy
_atom_site_U_iso_or_equiv
Fe1 Fe+3 0.1271 0.9962 0.1635 1 0.0
S2 S-2 0.8628 0.5021 0.0557 1 0.0
S7 S-2 0.5708 0.4254 0.135 0.667 0.0
S6 S-2 0.4852 0.7509 0.0233 1 0.0
S3 S-2 0.2459 0.2649 0.2094 1 0.0
Ba4 Ba+2 0.5397 0.9937 0.1896 1 0.0
S1 S-2 0.1617 0.9973 0.0762 1 0.0
Ba2 Ba+2 0.2246 0.5026 0.0896 1 0.0
Fe2 Fe+3 0.6136 0.4737 0.0497 1 0.0
S4 S-2 0.2522 0.7411 0.209 1 0.0
S5 S-2 0.883 0.9862 0.1714 1 0.0
Ba1 Ba+2 0.8003 0.9955 0.0426 1 0.0
S8 S-1 0.5288 0.2789 0.1034 0.333 0.0
Ba3 Ba+2 0.9192 0.4932 0.1973 1 0.0
S9 S-1 0.5672 0.4598 0.1625 0.333 0.0
